data_4328732
loop_
_publ_author_name
'Claudio Schrenk'
'Marco Neumaier'
'Andreas Schnepf'

_publ_section_title
;
 {Sn9[Si(SiMe3)3]3}- and {Sn8Si[Si(SiMe3)3]3}-: Variations of the E9 Cage
 of Metalloid Group 14 Clusters
;
_journal_name_full 'Inorganic Chemistry'
_journal_page_first 3989
_journal_page_last 3995
_journal_paper_doi 10.1021/ic201730g
_journal_volume 51
_journal_year 2012
_chemical_formula_sum 'C43 H113 Li O8 Si12 Sn9'
_chemical_formula_weight 2170.56
_chemical_name_systematic
; 
 ? 
;
_space_group_IT_number 42
_symmetry_cell_setting orthorhombic
_symmetry_space_group_name_Hall 'F 2 -2'
_symmetry_space_group_name_H-M 'F m m 2'
_atom_sites_solution_hydrogens geom
_atom_sites_solution_primary direct
_atom_sites_solution_secondary difmap
_audit_creation_method SHELXL-97
_cell_angle_alpha 90.00
_cell_angle_beta 90.00
_cell_angle_gamma 90.00
_cell_formula_units_Z 4
_cell_length_a 16.7649(16)
_cell_length_b 24.203(3)
_cell_length_c 23.937(2)
_cell_measurement_reflns_used 42295
_cell_measurement_temperature 200(2)
_cell_measurement_theta_max 28.27
_cell_measurement_theta_min 2.93
_cell_volume 9712.7(17)
_computing_structure_refinement 'SHELXL-97 (Sheldrick, 1997)'
_computing_structure_solution 'SHELXS-97 (Sheldrick, 1990)'
_diffrn_ambient_temperature 200(2)
_diffrn_measured_fraction_theta_full 0.998
_diffrn_measured_fraction_theta_max 0.998
_diffrn_radiation_monochromator graphite
_diffrn_radiation_source 'fine-focus sealed tube'
_diffrn_radiation_type MoK\a
_diffrn_radiation_wavelength 0.71073
_diffrn_reflns_av_R_equivalents 0.0336
_diffrn_reflns_av_sigmaI/netI 0.0148
_diffrn_reflns_limit_h_max 19
_diffrn_reflns_limit_h_min -19
_diffrn_reflns_limit_k_max 28
_diffrn_reflns_limit_k_min -28
_diffrn_reflns_limit_l_max 28
_diffrn_reflns_limit_l_min -28
_diffrn_reflns_number 50043
_diffrn_reflns_theta_full 25.00
_diffrn_reflns_theta_max 25.00
_diffrn_reflns_theta_min 2.93
_exptl_absorpt_coefficient_mu 2.452
_exptl_absorpt_correction_T_max 0.7457
_exptl_absorpt_correction_T_min 0.5627
_exptl_absorpt_correction_type numerical
_exptl_crystal_colour black
_exptl_crystal_density_diffrn 1.484
_exptl_crystal_description fragment
_exptl_crystal_F_000 4224
_exptl_crystal_size_max 0.38
_exptl_crystal_size_mid 0.35
_exptl_crystal_size_min 0.30
_refine_diff_density_max 1.056
_refine_diff_density_min -0.788
_refine_diff_density_rms 0.126
_refine_ls_abs_structure_details 'Flack H D (1983), Acta Cryst. A39, 876-881'
_refine_ls_abs_structure_Flack 0.0(2)
_refine_ls_extinction_method none
_refine_ls_goodness_of_fit_ref 1.061
_refine_ls_hydrogen_treatment constr
_refine_ls_matrix_type full
_refine_ls_number_parameters 177
_refine_ls_number_reflns 4562
_refine_ls_number_restraints 51
_refine_ls_restrained_S_all 1.084
_refine_ls_R_factor_all 0.0516
_refine_ls_R_factor_gt 0.0469
_refine_ls_shift/su_max 0.000
_refine_ls_shift/su_mean 0.000
_refine_ls_structure_factor_coef Fsqd
_refine_ls_weighting_details 'calc w=1/[\s^2^(Fo^2^)+(0.0891P)^2^+86.3265P] where P=(Fo^2^+2Fc^2^)/3'
_refine_ls_weighting_scheme calc
_refine_ls_wR_factor_gt 0.1334
_refine_ls_wR_factor_ref 0.1436
_reflns_number_gt 4262
_reflns_number_total 4562
_reflns_threshold_expression >2sigma(I)
_cod_data_source_file ic201730g_si_004.cif
_cod_data_source_block cls107of
_cod_database_code 4328732

loop_
_symmetry_equiv_pos_as_xyz
'x, y, z'
'-x, -y, z'
'-x, y, z'
'x, -y, z'
'x, y+1/2, z+1/2'
'-x, -y+1/2, z+1/2'
'-x, y+1/2, z+1/2'
'x, -y+1/2, z+1/2'
'x+1/2, y, z+1/2'
'-x+1/2, -y, z+1/2'
'-x+1/2, y, z+1/2'
'x+1/2, -y, z+1/2'
'x+1/2, y+1/2, z'
'-x+1/2, -y+1/2, z'
'-x+1/2, y+1/2, z'
'x+1/2, -y+1/2, z'

loop_
_atom_site_label
_atom_site_type_symbol
_atom_site_fract_x
_atom_site_fract_y
_atom_site_fract_z
_atom_site_U_iso_or_equiv
_atom_site_adp_type
_atom_site_occupancy
_atom_site_symmetry_multiplicity
_atom_site_calc_flag
_atom_site_refinement_flags
_atom_site_disorder_assembly
_atom_site_disorder_group
Sn1 Sn 0.0000 0.08652(4) 0.40796(5) 0.0759(3) Uani 1 2 d S . .
Sn2 Sn 0.0000 0.0000 0.55330(5) 0.0796(5) Uani 1 4 d S . .
Sn3 Sn 0.11215(5) 0.0000 0.38132(3) 0.0653(2) Uani 1 2 d S . .
Sn4 Sn 0.11732(4) 0.06311(3) 0.49191(3) 0.0720(2) Uani 1 1 d . . .
Si1 Si 0.0000 0.16763(16) 0.34146(19) 0.0758(10) Uani 1 2 d SD . .
Si2 Si 0.0000 0.0000 0.65949(18) 0.0601(11) Uani 1 4 d SD . .
Si10 Si 0.1159(4) 0.1680(4) 0.2914(5) 0.135(5) Uani 0.637(17) 1 d PDU A 1
C10B C 0.124(2) 0.1064(13) 0.2471(16) 0.165(14) Uiso 0.637(17) 1 d PD A 1
H10A H 0.0754 0.1030 0.2242 0.247 Uiso 0.637(17) 1 calc PR A 1
H10B H 0.1292 0.0735 0.2707 0.247 Uiso 0.637(17) 1 calc PR A 1
H10C H 0.1704 0.1097 0.2227 0.247 Uiso 0.637(17) 1 calc PR A 1
C10A C 0.197(2) 0.182(2) 0.3420(17) 0.197(17) Uiso 0.637(17) 1 d PD A 1
H10D H 0.1870 0.2172 0.3611 0.296 Uiso 0.637(17) 1 calc PR A 1
H10E H 0.2483 0.1845 0.3220 0.296 Uiso 0.637(17) 1 calc PR A 1
H10F H 0.1999 0.1522 0.3695 0.296 Uiso 0.637(17) 1 calc PR A 1
C10C C 0.1317(18) 0.2403(9) 0.2662(11) 0.208(13) Uiso 1 1 d D . .
H10G H 0.1130 0.2664 0.2947 0.312 Uiso 1 1 calc R A 1
H10H H 0.1016 0.2461 0.2316 0.312 Uiso 1 1 calc R A 1
H10I H 0.1886 0.2464 0.2592 0.312 Uiso 1 1 calc R A 1
Si11 Si 0.1277(10) 0.2010(11) 0.3311(11) 0.213(12) Uani 0.363(17) 1 d PDU A 2
C11B C 0.225(3) 0.236(4) 0.327(4) 0.24(4) Uiso 0.363(17) 1 d PD A 2
H11A H 0.2621 0.2192 0.3539 0.353 Uiso 0.363(17) 1 calc PR A 2
H11B H 0.2190 0.2752 0.3351 0.353 Uiso 0.363(17) 1 calc PR A 2
H11C H 0.2473 0.2315 0.2891 0.353 Uiso 0.363(17) 1 calc PR A 2
C11A C 0.206(2) 0.1481(15) 0.3200(17) 0.100(11) Uiso 0.363(17) 1 d PD A 2
H11D H 0.1903 0.1137 0.3387 0.150 Uiso 0.363(17) 1 calc PR A 2
H11E H 0.2565 0.1612 0.3356 0.150 Uiso 0.363(17) 1 calc PR A 2
H11F H 0.2123 0.1413 0.2799 0.150 Uiso 0.363(17) 1 calc PR A 2
Si15 Si 0.0315(7) 0.2442(4) 0.4013(6) 0.156(5) Uani 0.50 1 d PD . .
C15A C 0.149(2) 0.232(2) 0.424(2) 0.170(17) Uiso 0.50 1 d PD . .
H15A H 0.1526 0.2316 0.4648 0.254 Uiso 0.50 1 calc PR A 2
H15B H 0.1811 0.2629 0.4094 0.254 Uiso 0.50 1 calc PR A 2
H15C H 0.1677 0.1974 0.4086 0.254 Uiso 0.50 1 calc PR A 2
C15B C 0.073(5) 0.288(3) 0.333(3) 0.27(3) Uiso 0.50 1 d PD . .
H15D H 0.0444 0.3231 0.3301 0.401 Uiso 0.50 1 calc PR A .
H15E H 0.0628 0.2662 0.2987 0.401 Uiso 0.50 1 calc PR . .
H15F H 0.1299 0.2945 0.3367 0.401 Uiso 0.50 1 calc PR . .
C15C C -0.081(3) 0.246(3) 0.437(3) 0.21(3) Uiso 0.50 1 d PD . .
H15G H -0.0847 0.2169 0.4656 0.322 Uiso 0.50 1 calc PR A .
H15H H -0.1213 0.2387 0.4080 0.322 Uiso 0.50 1 calc PR . .
H15I H -0.0907 0.2818 0.4539 0.322 Uiso 0.50 1 calc PR . .
Si20 Si 0.0761(6) -0.0789(3) 0.6865(3) 0.112(3) Uani 0.50 1 d PD . 1
C20C C 0.0000 -0.1403(12) 0.6509(15) 0.168(11) Uiso 1 2 d SD B 1
H20A H 0.0002 -0.1367 0.6101 0.252 Uiso 1 2 calc SR B 1
H20B H -0.0544 -0.1353 0.6649 0.252 Uiso 0.50 1 calc PR B 1
H20C H 0.0194 -0.1771 0.6613 0.252 Uiso 0.50 1 calc PR B 1
C20A C 0.1926(16) -0.0420(17) 0.677(2) 0.153(14) Uiso 0.50 1 d PD C 1
H20D H 0.2034 -0.0363 0.6367 0.230 Uiso 0.50 1 calc PR C 1
H20E H 0.2331 -0.0666 0.6924 0.230 Uiso 0.50 1 calc PR C 1
H20F H 0.1940 -0.0064 0.6960 0.230 Uiso 0.50 1 calc PR C 1
C20B C 0.096(3) -0.074(2) 0.7740(10) 0.167(18) Uiso 0.50 1 d PD D 1
H20G H 0.1327 -0.0429 0.7819 0.251 Uiso 0.50 1 calc PR D 1
H20H H 0.1201 -0.1082 0.7873 0.251 Uiso 0.50 1 calc PR D 1
H20I H 0.0455 -0.0673 0.7933 0.251 Uiso 0.50 1 calc PR D 1
Si21 Si 0.1270(6) 0.0000 0.6931(5) 0.194(12) Uani 0.50 2 d SPD . 2
C21A C 0.1744(19) -0.0753(10) 0.6578(12) 0.101(7) Uiso 0.50 1 d PD . 2
H21A H 0.1753 -0.0723 0.6169 0.152 Uiso 0.50 1 calc PR . 2
H21B H 0.1407 -0.1065 0.6687 0.152 Uiso 0.50 1 calc PR . 2
H21C H 0.2288 -0.0812 0.6716 0.152 Uiso 0.50 1 calc PR . 2
C21B C 0.133(19) 0.0000 0.7826(12) 0.8(4) Uiso 0.50 2 d SPD . 2
H21D H 0.1109 0.0348 0.7970 1.177 Uiso 0.25 1 calc PR . 2
H21E H 0.1885 -0.0037 0.7945 1.177 Uiso 0.25 1 calc PR . 2
H21F H 0.1016 -0.0310 0.7973 1.177 Uiso 0.25 1 calc PR . 2
Li1 Li 0.0000 0.0000 0.9973(9) 0.097(13) Uani 1 4 d SD . .
O1 O 0.0846(15) -0.0388(11) 0.9268(10) 0.126(7) Uiso 0.50 1 d PD . .
O3 O 0.0785(15) -0.0776(9) 1.0297(12) 0.132(8) Uiso 0.50 1 d PD . .
O4 O 0.0760(12) 0.0326(9) 1.0748(8) 0.103(5) Uiso 0.50 1 d PD . .
O2 O 0.0797(16) -0.0772(10) 0.9675(13) 0.136(8) Uiso 0.50 1 d PD . .
C100 C 0.1161(19) -0.0733(15) 1.0704(17) 0.210(14) Uiso 1 1 d . . .
H10G H 0.1737 -0.0665 1.0645 0.252 Uiso 1 1 calc R . .
H10H H 0.1063 -0.1021 1.0990 0.252 Uiso 1 1 calc R . .
C101 C 0.1152(19) -0.0986(15) 1.0001(14) 0.199(12) Uiso 1 1 d . . .
H10I H 0.1091 -0.1393 1.0003 0.239 Uiso 1 1 calc R E 1
H10J H 0.1721 -0.0877 1.0012 0.239 Uiso 1 1 calc R E 1
C102 C 0.121(2) 0.0000 1.1045(18) 0.164(13) Uiso 1 2 d S . .
H10K H 0.1784 0.0000 1.0951 0.197 Uiso 1 2 calc SR . .
H10L H 0.1108 0.0000 1.1452 0.197 Uiso 1 2 calc SR . .
C103 C 0.136(2) -0.0697(16) 0.9371(17) 0.117(10) Uiso 0.50 1 d P . 1
H10M H 0.1844 -0.0541 0.9544 0.140 Uiso 0.50 1 calc PR . 1
H10N H 0.1468 -0.0988 0.9091 0.140 Uiso 0.50 1 calc PR . 1
C104 C 0.085(2) 0.0000 0.9225(16) 0.081(8) Uiso 0.50 2 d SP . 1
H10O H 0.1301 0.0000 0.8962 0.097 Uiso 0.50 2 calc SPR . 1
H10P H 0.0376 0.0000 0.8973 0.097 Uiso 0.50 2 calc SPR . 1
C113 C 0.136(3) -0.035(2) 0.913(2) 0.153(14) Uiso 0.50 1 d P . 2
H11J H 0.1536 -0.0636 0.8859 0.183 Uiso 0.50 1 calc PR . 2
H11K H 0.1778 -0.0254 0.9405 0.183 Uiso 0.50 1 calc PR . 2
C114 C 0.103(5) 0.0000 0.895(4) 0.16(3) Uiso 0.50 2 d SP . 2
H11L H 0.0858 -0.0016 0.8555 0.191 Uiso 0.50 2 calc SPR . 2
H11M H 0.1105 0.0373 0.9111 0.191 Uiso 0.25 1 calc PR . 2

loop_
_atom_site_aniso_label
_atom_site_aniso_U_11
_atom_site_aniso_U_22
_atom_site_aniso_U_33
_atom_site_aniso_U_23
_atom_site_aniso_U_13
_atom_site_aniso_U_12
Sn1 0.0526(4) 0.0713(5) 0.1038(7) 0.0313(5) 0.000 0.000
Sn2 0.0419(5) 0.1567(14) 0.0403(5) 0.000 0.000 0.000
Sn3 0.0724(5) 0.0677(5) 0.0559(4) 0.000 0.0149(4) 0.000
Sn4 0.0734(4) 0.0789(4) 0.0637(4) -0.0091(3) -0.0071(3) -0.0170(3)
Si1 0.072(2) 0.064(2) 0.091(3) 0.0201(19) 0.000 0.000
Si2 0.059(2) 0.082(3) 0.0396(19) 0.000 0.000 0.000
Si10 0.078(4) 0.151(7) 0.176(9) 0.103(7) 0.034(4) 0.007(4)
Si11 0.21(2) 0.21(2) 0.22(2) 0.096(18) -0.084(17) -0.102(16)
Si15 0.194(14) 0.094(5) 0.180(9) -0.037(6) -0.030(8) -0.024(6)
Si20 0.175(8) 0.088(4) 0.072(4) 0.027(3) -0.021(5) 0.011(5)
Si21 0.066(6) 0.44(4) 0.072(7) 0.000 -0.024(5) 0.000
Li1 0.041(15) 0.09(2) 0.16(4) 0.000 0.000 0.000

loop_
_atom_type_symbol
_atom_type_description
_atom_type_scat_dispersion_real
_atom_type_scat_dispersion_imag
_atom_type_scat_source
C C 0.0033 0.0016 'International Tables Vol C Tables 4.2.6.8 and 6.1.1.4'
H H 0.0000 0.0000 'International Tables Vol C Tables 4.2.6.8 and 6.1.1.4'
Li Li -0.0003 0.0001 'International Tables Vol C Tables 4.2.6.8 and 6.1.1.4'
O O 0.0106 0.0060 'International Tables Vol C Tables 4.2.6.8 and 6.1.1.4'
Si Si 0.0817 0.0704 'International Tables Vol C Tables 4.2.6.8 and 6.1.1.4'
Sn Sn -0.6537 1.4246 'International Tables Vol C Tables 4.2.6.8 and 6.1.1.4'

loop_
_geom_angle_atom_site_label_1
_geom_angle_atom_site_label_2
_geom_angle_atom_site_label_3
_geom_angle
_geom_angle_site_symmetry_1
_geom_angle_site_symmetry_3
Si1 Sn1 Sn4 126.49(6) . .
Si1 Sn1 Sn4 126.49(6) . 3
Sn4 Sn1 Sn4 86.58(4) . 3
Si1 Sn1 Sn3 115.12(8) . 2
Sn4 Sn1 Sn3 117.27(4) . 2
Sn4 Sn1 Sn3 64.19(3) 3 2
Si1 Sn1 Sn3 115.12(8) . .
Sn4 Sn1 Sn3 64.19(3) . .
Sn4 Sn1 Sn3 117.27(4) 3 .
Sn3 Sn1 Sn3 81.32(4) 2 .
Si2 Sn2 Sn4 120.55(2) . 2
Si2 Sn2 Sn4 120.55(2) . .
Sn4 Sn2 Sn4 118.91(5) 2 .
Si2 Sn2 Sn4 120.55(2) . 3
Sn4 Sn2 Sn4 63.77(3) 2 3
Sn4 Sn2 Sn4 85.72(4) . 3
Si2 Sn2 Sn4 120.55(2) . 4
Sn4 Sn2 Sn4 85.72(4) 2 4
Sn4 Sn2 Sn4 63.77(3) . 4
Sn4 Sn2 Sn4 118.91(5) 3 4
Sn1 Sn3 Sn1 93.05(4) 2 .
Sn1 Sn3 Sn4 100.93(3) 2 .
Sn1 Sn3 Sn4 57.63(3) . .
Sn1 Sn3 Sn4 57.63(3) 2 4
Sn1 Sn3 Sn4 100.93(3) . 4
Sn4 Sn3 Sn4 59.94(3) . 4
Sn1 Sn4 Sn2 89.66(3) . .
Sn1 Sn4 Sn4 101.40(2) . 4
Sn2 Sn4 Sn4 58.115(17) . 4
Sn1 Sn4 Sn3 58.18(3) . .
Sn2 Sn4 Sn3 99.03(3) . .
Sn4 Sn4 Sn3 60.030(16) 4 .
Si10 Si1 Si10 116.7(6) 3 .
Si10 Si1 Si11 31.8(8) 3 3
Si10 Si1 Si11 137.2(6) . 3
Si10 Si1 Si11 137.2(6) 3 .
Si10 Si1 Si11 31.8(8) . .
Si11 Si1 Si11 136.9(12) 3 .
Si10 Si1 Si15 119.8(5) 3 .
Si10 Si1 Si15 97.0(5) . .
Si11 Si1 Si15 89.9(9) 3 .
Si11 Si1 Si15 65.7(9) . .
Si10 Si1 Si15 97.0(5) 3 3
Si10 Si1 Si15 119.8(5) . 3
Si11 Si1 Si15 65.7(9) 3 3
Si11 Si1 Si15 89.9(9) . 3
Si15 Si1 Si15 25.4(6) . 3
Si10 Si1 Sn1 109.51(19) 3 .
Si10 Si1 Sn1 109.51(19) . .
Si11 Si1 Sn1 109.9(5) 3 .
Si11 Si1 Sn1 109.9(5) . .
Si15 Si1 Sn1 103.0(4) . .
Si15 Si1 Sn1 103.0(4) 3 .
Si21 Si2 Si21 138.6(7) . 2
Si21 Si2 Si20 113.8(3) . 3
Si21 Si2 Si20 53.4(2) 2 3
Si21 Si2 Si20 113.8(3) . 2
Si21 Si2 Si20 53.4(2) 2 2
Si20 Si2 Si20 106.3(5) 3 2
Si21 Si2 Si20 53.4(2) . 4
Si21 Si2 Si20 113.8(3) 2 4
Si20 Si2 Si20 148.5(4) 3 4
Si20 Si2 Si20 64.7(5) 2 4
Si21 Si2 Si20 53.4(2) . .
Si21 Si2 Si20 113.8(3) 2 .
Si20 Si2 Si20 64.7(5) 3 .
Si20 Si2 Si20 148.5(4) 2 .
Si20 Si2 Si20 106.3(5) 4 .
Si21 Si2 Sn2 110.7(4) . .
Si21 Si2 Sn2 110.7(4) 2 .
Si20 Si2 Sn2 105.8(2) 3 .
Si20 Si2 Sn2 105.8(2) 2 .
Si20 Si2 Sn2 105.8(2) 4 .
Si20 Si2 Sn2 105.8(2) . .
C10B Si10 C10A 118.3(19) . .
C10B Si10 C10C 124.4(16) . .
C10A Si10 C10C 86.2(18) . .
C10B Si10 Si1 111.1(13) . .
C10A Si10 Si1 106.5(17) . .
C10C Si10 Si1 107.0(10) . .
Si11 C10C Si10 39.8(10) . .
C10C Si11 C11B 71(3) . .
C10C Si11 C11A 102(2) . .
C11B Si11 C11A 71(4) . .
C10C Si11 Si1 108.0(11) . .
C11B Si11 Si1 173(4) . .
C11A Si11 Si1 115.5(17) . .
C10C Si11 C15A 129(2) . .
C11B Si11 C15A 77(3) . .
C11A Si11 C15A 104.5(19) . .
Si1 Si11 C15A 98.5(14) . .
C10C Si11 Si15 111.7(15) . .
C11B Si11 Si15 114(3) . .
C11A Si11 Si15 145.5(16) . .
Si1 Si11 Si15 59.0(6) . .
C15A Si11 Si15 49.1(12) . .
Si15 Si15 C15C 134(4) 3 3
Si15 Si15 C15A 162.6(15) 3 .
C15C Si15 C15A 32(4) 3 .
Si15 Si15 C15B 109(2) 3 .
C15C Si15 C15B 109(4) 3 .
C15A Si15 C15B 88(3) . .
Si15 Si15 C15C 24(2) 3 .
C15C Si15 C15C 110(6) 3 .
C15A Si15 C15C 140(3) . .
C15B Si15 C15C 128(3) . .
Si15 Si15 Si1 77.3(3) 3 .
C15C Si15 Si1 127(4) 3 .
C15A Si15 Si1 105.1(16) . .
C15B Si15 Si1 90(2) . .
C15C Si15 Si1 93(2) . .
Si15 Si15 Si11 129.2(5) 3 .
C15C Si15 Si11 92(4) 3 .
C15A Si15 Si11 61.0(16) . .
C15B Si15 Si11 58(2) . .
C15C Si15 Si11 148(2) . .
Si1 Si15 Si11 55.2(5) . .
Si15 C15A Si11 69.9(14) . .
C20B Si20 C20C 122(2) . .
C20B Si20 C20A 87(2) . .
C20C Si20 C20A 141.5(15) . .
C20B Si20 Si2 107.8(16) . .
C20C Si20 Si2 97.4(8) . .
C20A Si20 Si2 97.1(12) . .
C20B Si20 Si20 99.2(15) . 3
C20C Si20 Si20 53.4(5) . 3
C20A Si20 Si20 154.7(12) . 3
Si2 Si20 Si20 57.7(3) . 3
C21B Si21 C21A 112(4) . .
C21B Si21 C21A 112(4) . 4
C21A Si21 C21A 115.0(18) . 4
C21B Si21 Si2 113(8) . .
C21A Si21 Si2 101.9(9) . .
C21A Si21 Si2 101.9(9) 4 .
C104 Li1 C104 77(2) 2 .
C104 Li1 O4 106.2(10) 2 2
C104 Li1 O4 160.3(5) . 2
C104 Li1 O4 160.3(5) 2 .
C104 Li1 O4 106.2(10) . .
O4 Li1 O4 77.9(12) 2 .
C104 Li1 O4 160.3(5) 2 4
C104 Li1 O4 106.2(10) . 4
O4 Li1 O4 64.6(11) 2 4
O4 Li1 O4 38.7(11) . 4
C104 Li1 O4 106.2(10) 2 3
C104 Li1 O4 160.3(5) . 3
O4 Li1 O4 38.7(11) 2 3
O4 Li1 O4 64.6(11) . 3
O4 Li1 O4 77.9(12) 4 3
C104 Li1 O1 23.1(7) 2 3
C104 Li1 O1 79.3(12) . 3
O4 Li1 O1 95.9(9) 2 3
O4 Li1 O1 173.6(11) . 3
O4 Li1 O1 137.3(8) 4 3
O4 Li1 O1 111.2(8) 3 3
C104 Li1 O1 23.1(7) 2 2
C104 Li1 O1 79.3(12) . 2
O4 Li1 O1 111.2(8) 2 2
O4 Li1 O1 137.3(8) . 2
O4 Li1 O1 173.6(11) 4 2
O4 Li1 O1 95.9(9) 3 2
O1 Li1 O1 46.1(14) 3 2
C104 Li1 O1 79.3(12) 2 .
C104 Li1 O1 23.1(7) . .
O4 Li1 O1 137.3(8) 2 .
O4 Li1 O1 111.2(8) . .
O4 Li1 O1 95.9(9) 4 .
O4 Li1 O1 173.6(11) 3 .
O1 Li1 O1 72.6(14) 3 .
O1 Li1 O1 90.4(16) 2 .
C104 Li1 O1 79.3(12) 2 4
C104 Li1 O1 23.1(7) . 4
O4 Li1 O1 173.6(11) 2 4
O4 Li1 O1 95.9(9) . 4
O4 Li1 O1 111.2(8) 4 4
O4 Li1 O1 137.3(8) 3 4
O1 Li1 O1 90.4(16) 3 4
O1 Li1 O1 72.6(14) 2 4
O1 Li1 O1 46.1(14) . 4
C104 Li1 O2 54.7(9) 2 3
C104 Li1 O2 96.4(11) . 3
O4 Li1 O2 71.2(9) 2 3
O4 Li1 O2 141.7(11) . 3
O4 Li1 O2 105.7(10) 4 3
O4 Li1 O2 101.0(9) 3 3
O1 Li1 O2 32.7(10) 3 3
O1 Li1 O2 76.5(11) 2 3
O1 Li1 O2 79.4(10) . 3
O1 Li1 O2 115.1(13) 4 3
C104 Li1 O2 54.7(9) 2 2
C104 Li1 O2 96.4(11) . 2
O4 Li1 O2 101.0(9) 2 2
O4 Li1 O2 105.7(10) . 2
O4 Li1 O2 141.7(11) 4 2
O4 Li1 O2 71.2(9) 3 2
O1 Li1 O2 76.5(11) 3 2
O1 Li1 O2 32.7(10) 2 2
O1 Li1 O2 115.1(13) . 2
O1 Li1 O2 79.4(10) 4 2
O2 Li1 O2 102.0(15) 3 2
C113 O1 C104 82(5) . .
C113 O1 C103 57(4) . .
C104 O1 C103 132(4) . .
C113 O1 C114 59(4) . .
C104 O1 C114 35(4) . .
C103 O1 C114 116(4) . .
C113 O1 O2 113(5) . .
C104 O1 O2 140(3) . .
C103 O1 O2 57(3) . .
C114 O1 O2 167(5) . .
C113 O1 Li1 140(4) . .
C104 O1 Li1 72(3) . .
C103 O1 Li1 122(3) . .
C114 O1 Li1 106(4) . .
O2 O1 Li1 74.0(9) . .
C101 O3 C100 107(3) . .
C101 O3 O2 48(2) . .
C100 O3 O2 146(3) . .
C101 O3 O4 145(3) . 4
C100 O3 O4 50(2) . 4
O2 O3 O4 134.4(17) . 4
C101 O3 Li1 118(3) . .
C100 O3 Li1 120(3) . .
O2 O3 Li1 71.4(9) . .
O4 O3 Li1 70.1(8) 4 .
C100 O4 C102 103(2) 4 .
C100 O4 O3 49(2) 4 4
C102 O4 O3 143(2) . 4
C100 O4 O4 145(2) 4 4
C102 O4 O4 52.6(14) . 4
O3 O4 O4 135.2(10) 4 4
C100 O4 Li1 120(2) 4 .
C102 O4 Li1 122.2(18) . .
O3 O4 Li1 72.7(8) 4 .
O4 O4 Li1 70.7(5) 4 .
C101 O2 C103 94(3) . .
C101 O2 O1 143(4) . .
C103 O2 O1 54(2) . .
C101 O2 O3 46(2) . .
C103 O2 O3 128(3) . .
O1 O2 O3 137(2) . .
C101 O2 C113 118(3) . .
C103 O2 C113 28(2) . .
O1 O2 C113 26.7(19) . .
O3 O2 C113 134(3) . .
C101 O2 Li1 117(3) . .
C103 O2 Li1 120(2) . .
O1 O2 Li1 73.3(9) . .
O3 O2 Li1 72.6(9) . .
C113 O2 Li1 93.6(19) . .
O3 C100 O4 81(3) . 4
O3 C100 C101 34.8(18) . .
O4 C100 C101 111(3) 4 .
O3 C100 C102 117(3) . .
O4 C100 C102 40.5(16) 4 .
C101 C100 C102 135(3) . .
O3 C101 O2 86(3) . .
O3 C101 C103 121(3) . .
O2 C101 C103 45(2) . .
O3 C101 C100 38.6(19) . .
O2 C101 C100 120(3) . .
C103 C101 C100 134(3) . .
O4 C102 O4 75(3) 4 .
O4 C102 C100 36.7(13) 4 .
O4 C102 C100 107(3) . .
O4 C102 C100 107(3) 4 4
O4 C102 C100 36.7(13) . 4
C100 C102 C100 130(3) . 4
O1 C103 O2 70(3) . .
O1 C103 C101 108(3) . .
O2 C103 C101 40.7(19) . .
O1 C103 C104 21(2) . .
O2 C103 C104 84(3) . .
C101 C103 C104 116(3) . .
O1 C104 O1 168(6) 4 .
O1 C104 C103 27(3) 4 4
O1 C104 C103 148(4) . 4
O1 C104 C103 148(4) 4 .
O1 C104 C103 27(3) . .
C103 C104 C103 122(3) 4 .
O1 C104 Li1 85(3) 4 .
O1 C104 Li1 85(3) . .
C103 C104 Li1 97.7(18) 4 .
C103 C104 Li1 97.7(18) . .
O1 C113 C114 75(6) . .
O1 C113 O2 41(3) . .
C114 C113 O2 115(7) . .
C113 C114 O1 46(4) . .

loop_
_geom_bond_atom_site_label_1
_geom_bond_atom_site_label_2
_geom_bond_distance
_geom_bond_site_symmetry_2
Sn1 Si1 2.527(4) .
Sn1 Sn4 2.8684(11) .
Sn1 Sn4 2.8684(11) 3
Sn1 Sn3 2.8856(10) 2
Sn1 Sn3 2.8856(10) .
Sn2 Si2 2.542(4) .
Sn2 Sn4 2.8916(9) 2
Sn2 Sn4 2.8916(9) .
Sn2 Sn4 2.8916(9) 3
Sn2 Sn4 2.8916(9) 4
Sn3 Sn1 2.8856(10) 2
Sn3 Sn4 3.0574(10) .
Sn3 Sn4 3.0574(10) 4
Sn4 Sn4 3.0547(14) 4
Si1 Si10 2.284(6) 3
Si1 Si10 2.284(6) .
Si1 Si11 2.301(13) 3
Si1 Si11 2.301(13) .
Si1 Si15 2.401(9) .
Si1 Si15 2.401(9) 3
Si2 Si21 2.276(9) .
Si2 Si21 2.276(9) 2
Si2 Si20 2.385(7) 3
Si2 Si20 2.385(7) 2
Si2 Si20 2.386(7) 4
Si2 Si20 2.385(7) .
Si10 C10B 1.83(2) .
Si10 C10A 1.86(2) .
Si10 C10C 1.87(2) .
C10C Si11 1.82(2) .
Si11 C11B 1.85(2) .
Si11 C11A 1.85(2) .
Si11 C15A 2.38(6) .
Si11 Si15 2.55(3) .
Si15 Si15 1.06(2) 3
Si15 C15C 1.19(4) 3
Si15 C15A 2.06(4) .
Si15 C15B 2.07(4) .
Si15 C15C 2.07(4) .
Si20 C20B 2.13(2) .
Si20 C20C 2.137(19) .
Si20 C20A 2.16(2) .
Si20 Si20 2.55(2) 3
Si21 C21B 2.15(2) .
Si21 C21A 2.161(19) .
Si21 C21A 2.161(19) 4
Li1 C104 2.28(5) 2
Li1 C104 2.28(5) .
Li1 O4 2.386(17) 2
Li1 O4 2.386(17) .
Li1 O4 2.386(17) 4
Li1 O4 2.386(17) 3
Li1 O1 2.397(17) 3
Li1 O1 2.397(17) 2
Li1 O1 2.397(17) .
Li1 O1 2.397(17) 4
Li1 O2 2.405(16) 3
Li1 O2 2.405(16) 2
O1 C113 0.93(5) .
O1 C104 0.94(3) .
O1 C103 1.17(4) .
O1 C114 1.24(6) .
O1 O2 1.35(4) .
O3 C101 1.07(4) .
O3 C100 1.16(4) .
O3 O2 1.49(4) .
O3 O4 1.53(4) 4
O4 C100 1.20(3) 4
O4 C102 1.30(3) .
O4 O3 1.53(4) 4
O4 O4 1.58(4) 4
O2 C101 1.11(4) .
O2 C103 1.20(4) .
O2 C113 1.91(6) .
C100 O4 1.20(3) 4
C100 C101 1.79(5) .
C100 C102 1.95(4) .
C101 C103 1.70(5) .
C102 O4 1.30(3) 4
C102 C100 1.95(4) 4
C103 C104 1.93(4) .
C104 O1 0.94(3) 4
C104 C103 1.93(4) 4
C113 C114 1.10(6) .
